data_1543136
loop_
_publ_author_name
'Wei, Fengxia'
'Deng, Zeyu'
'Sun, Shijing'
'Xie, Fei'
'Kieslich, Gregor'
'Evans, Donald M.'
'Carpenter, Michael A.'
'Bristowe, Paul D.'
'Cheetham, Anthony K.'

_publ_section_title
;
 The synthesis, structure and electronic properties of a lead-free hybrid
 inorganic--organic double perovskite (MA)2KBiCl6(MA = methylammonium)
;
_journal_issue 4
_journal_name_full 'Mater. Horiz.'
_journal_page_first 328
_journal_paper_doi 10.1039/C6MH00053C
_journal_volume 3
_journal_year 2016
_chemical_formula_moiety '0.67(Bi1.5 Cl9 K1.5), 2(C N)'
_chemical_formula_sum 'C2 Bi Cl6 K N2'
_chemical_formula_weight 512.82
_chemical_name_systematic 'Methylammonium potassium bismuth chloride double perovskite'
_space_group_crystal_system trigonal
_space_group_IT_number 166
_space_group_name_Hall '-R 3 2"'
_space_group_name_H-M_alt 'R -3 m'
_symmetry_space_group_name_Hall '-R 3 2"'
_symmetry_space_group_name_H-M 'R -3 m :H'
_atom_sites_solution_primary direct
_audit_creation_date 2016-02-25
_audit_creation_method
;
Olex2 1.2
(compiled 2016.02.19 svn.r3266 for OlexSys, GUI svn.r5155)
;
_audit_update_record
;
2016-02-27 deposited with the CCDC.
2016-04-15 downloaded from the CCDC.
;
_cell_angle_alpha 90
_cell_angle_beta 90
_cell_angle_gamma 120
_cell_formula_units_Z 3
_cell_length_a 7.8372(2)
_cell_length_b 7.8372(2)
_cell_length_c 20.9938(7)
_cell_measurement_reflns_used 1160
_cell_measurement_temperature 297.8(2)
_cell_measurement_theta_max 26.6050
_cell_measurement_theta_min 2.9100
_cell_volume 1116.72(5)
_computing_cell_refinement
;
CrysAlisPro, Agilent Technologies,
Version 1.171.37.34i (release 04-08-2014 CrysAlis171 .NET)
(compiled Aug  4 2014,14:34:23)
;
_computing_data_collection
;
CrysAlisPro, Agilent Technologies,
Version 1.171.37.34i (release 04-08-2014 CrysAlis171 .NET)
(compiled Aug  4 2014,14:34:23)
;
_computing_data_reduction
;
CrysAlisPro, Agilent Technologies,
Version 1.171.37.34i (release 04-08-2014 CrysAlis171 .NET)
(compiled Aug  4 2014,14:34:23)
;
_computing_molecular_graphics 'Olex2 (Dolomanov et al., 2009)'
_computing_publication_material 'Olex2 (Dolomanov et al., 2009)'
_computing_structure_refinement 'ShelXL (Sheldrick, 2015)'
_computing_structure_solution 'ShelXT (Sheldrick, 2015)'
_diffrn_ambient_environment air
_diffrn_ambient_temperature 297.8(2)
_diffrn_detector 'CCD plate'
_diffrn_detector_area_resol_mean 16.1183
_diffrn_detector_type Eos
_diffrn_measured_fraction_theta_full 1.000
_diffrn_measured_fraction_theta_max 1.000
_diffrn_measurement_details
;
  1 omega -117.00  -77.00   1.0000   16.9100
omega____ theta____ kappa____ phi______ frames
    -      -27.2013  178.0000  150.0000 40

  2 omega  -47.00   52.00   1.0000   16.9100
omega____ theta____ kappa____ phi______ frames
    -      -27.2013   37.0000  -60.0000 99

  3 omega  -49.00   52.00   1.0000   16.9100
omega____ theta____ kappa____ phi______ frames
    -      -27.2013   37.0000  120.0000 101

  4 omega -114.00  -80.00   1.0000   16.9100
omega____ theta____ kappa____ phi______ frames
    -      -27.2013  178.0000  -30.0000 34
;
_diffrn_measurement_device 'four-circle diffractometer'
_diffrn_measurement_device_type 'Xcalibur, Eos, Gemini ultra'
_diffrn_measurement_method '\w scans'
_diffrn_orient_matrix_UB_11 -0.0589293000
_diffrn_orient_matrix_UB_12 -0.0646834000
_diffrn_orient_matrix_UB_13 0.0245943000
_diffrn_orient_matrix_UB_21 0.0639158000
_diffrn_orient_matrix_UB_22 0.0677772000
_diffrn_orient_matrix_UB_23 0.0231533000
_diffrn_orient_matrix_UB_31 -0.0580148000
_diffrn_orient_matrix_UB_32 0.0462803000
_diffrn_orient_matrix_UB_33 0.0005004000
_diffrn_radiation_monochromator graphite
_diffrn_radiation_probe x-ray
_diffrn_radiation_type MoK\a
_diffrn_radiation_wavelength 0.71073
_diffrn_reflns_av_R_equivalents 0.0383
_diffrn_reflns_av_unetI/netI 0.0295
_diffrn_reflns_Laue_measured_fraction_full 1.000
_diffrn_reflns_Laue_measured_fraction_max 1.000
_diffrn_reflns_limit_h_max 7
_diffrn_reflns_limit_h_min -9
_diffrn_reflns_limit_k_max 9
_diffrn_reflns_limit_k_min -7
_diffrn_reflns_limit_l_max 26
_diffrn_reflns_limit_l_min -26
_diffrn_reflns_number 1487
_diffrn_reflns_point_group_measured_fraction_full 1.000
_diffrn_reflns_point_group_measured_fraction_max 1.000
_diffrn_reflns_theta_full 25.242
_diffrn_reflns_theta_max 26.309
_diffrn_reflns_theta_min 2.911
_diffrn_source 'Enhance (Mo) X-ray Source'
_exptl_absorpt_coefficient_mu 13.158
_exptl_absorpt_correction_T_max 0.434
_exptl_absorpt_correction_T_min 0.312
_exptl_absorpt_correction_type analytical
_exptl_absorpt_process_details
;
CrysAlisPro, Agilent Technologies,
Version 1.171.37.34i (release 04-08-2014 CrysAlis171 .NET)
(compiled Aug  4 2014,14:34:23)
Analytical numeric absorption correction using a multifaceted crystal
            model based on expressions derived by R.C. Clark & J.S. Reid.
(Clark, R. C. & Reid, J. S. (1995). Acta Cryst. A51, 887-897)
Empirical absorption correction using spherical harmonics,
 implemented in SCALE3 ABSPACK scaling algorithm.
;
_exptl_crystal_colour colourless
_exptl_crystal_colour_primary colourless
_exptl_crystal_density_diffrn 2.288
_exptl_crystal_description prism
_exptl_crystal_F_000 690
_exptl_crystal_size_max 0.1384
_exptl_crystal_size_mid 0.1048
_exptl_crystal_size_min 0.0809
_refine_diff_density_max 0.653
_refine_diff_density_min -0.689
_refine_diff_density_rms 0.144
_refine_ls_extinction_method none
_refine_ls_goodness_of_fit_ref 1.144
_refine_ls_hydrogen_treatment undef
_refine_ls_matrix_type full
_refine_ls_number_parameters 17
_refine_ls_number_reflns 316
_refine_ls_number_restraints 0
_refine_ls_restrained_S_all 1.144
_refine_ls_R_factor_all 0.0226
_refine_ls_R_factor_gt 0.0226
_refine_ls_shift/su_max 0.002
_refine_ls_shift/su_mean 0.001
_refine_ls_structure_factor_coef Fsqd
_refine_ls_weighting_details 'w=1/[\s^2^(Fo^2^)+(0.0286P)^2^] where P=(Fo^2^+2Fc^2^)/3'
_refine_ls_weighting_scheme calc
_refine_ls_wR_factor_gt 0.0540
_refine_ls_wR_factor_ref 0.0540
_reflns_Friedel_coverage 0.000
_reflns_number_gt 316
_reflns_number_total 316
_reflns_threshold_expression 'I > 2\s(I)'
_cod_data_source_file c6mh00053c2.cif
_cod_data_source_block ma2kbicl6_abs4
_cod_depositor_comments 'Adding full bibliography for 1543136.cif.'
_cod_original_cell_volume 1116.72(7)
_cod_database_code 1543136
_chemical_oxdiff_formula 'C2 N2 H12 K Bi Cl6'
_shelx_space_group_comment
;
The symmetry employed for this shelxl refinement is uniquely defined
by the following loop, which should always be used as a source of
symmetry information in preference to the above space-group names.
They are only intended as comments.
;
_reflns_odcompleteness_completeness 100.00
_reflns_odcompleteness_iscentric 1
_reflns_odcompleteness_theta 26.32
_olex2_refinement_description
;
;
_shelx_shelxl_version_number 2014/7
_olex2_submission_special_instructions 'No special instructions were received'

loop_
_space_group_symop_operation_xyz
'x, y, z'
'-y, x-y, z'
'-x+y, -x, z'
'y, x, -z'
'x-y, -y, -z'
'-x, -x+y, -z'
'x+2/3, y+1/3, z+1/3'
'-y+2/3, x-y+1/3, z+1/3'
'-x+y+2/3, -x+1/3, z+1/3'
'y+2/3, x+1/3, -z+1/3'
'x-y+2/3, -y+1/3, -z+1/3'
'-x+2/3, -x+y+1/3, -z+1/3'
'x+1/3, y+2/3, z+2/3'
'-y+1/3, x-y+2/3, z+2/3'
'-x+y+1/3, -x+2/3, z+2/3'
'y+1/3, x+2/3, -z+2/3'
'x-y+1/3, -y+2/3, -z+2/3'
'-x+1/3, -x+y+2/3, -z+2/3'
'-x, -y, -z'
'y, -x+y, -z'
'x-y, x, -z'
'-y, -x, z'
'-x+y, y, z'
'x, x-y, z'
'-x+2/3, -y+1/3, -z+1/3'
'y+2/3, -x+y+1/3, -z+1/3'
'x-y+2/3, x+1/3, -z+1/3'
'-y+2/3, -x+1/3, z+1/3'
'-x+y+2/3, y+1/3, z+1/3'
'x+2/3, x-y+1/3, z+1/3'
'-x+1/3, -y+2/3, -z+2/3'
'y+1/3, -x+y+2/3, -z+2/3'
'x-y+1/3, x+2/3, -z+2/3'
'-y+1/3, -x+2/3, z+2/3'
'-x+y+1/3, y+2/3, z+2/3'
'x+1/3, x-y+2/3, z+2/3'

loop_
_atom_site_label
_atom_site_type_symbol
_atom_site_fract_x
_atom_site_fract_y
_atom_site_fract_z
_atom_site_U_iso_or_equiv
_atom_site_adp_type
_atom_site_occupancy
_atom_site_site_symmetry_order
_atom_site_calc_flag
_atom_site_refinement_flags_posn
_atom_site_refinement_flags_adp
_atom_site_refinement_flags_occupancy
Bi01 Bi 0.6667 0.3333 0.3333 0.0294(2) Uani 1 12 d S T P
K002 K 0.3333 0.6667 0.1667 0.0364(7) Uani 1 12 d S T P
Cl03 Cl 0.50292(19) 0.49708(19) 0.26189(13) 0.1047(11) Uani 1 2 d S T P
C004 C 0.3333 0.6667 0.4456(9) 0.121(9) Uani 1 6 d S T P
N005 N 0.3333 0.6667 0.3815(8) 0.133(8) Uani 1 6 d S T P

loop_
_atom_site_aniso_label
_atom_site_aniso_U_11
_atom_site_aniso_U_22
_atom_site_aniso_U_33
_atom_site_aniso_U_23
_atom_site_aniso_U_13
_atom_site_aniso_U_12
Bi01 0.0269(2) 0.0269(2) 0.0345(3) 0.000 0.000 0.01345(11)
K002 0.0390(11) 0.0390(11) 0.0312(15) 0.000 0.000 0.0195(5)
Cl03 0.145(2) 0.145(2) 0.0849(16) 0.0203(7) -0.0203(7) 0.118(3)
C004 0.153(15) 0.153(15) 0.057(10) 0.000 0.000 0.077(7)
N005 0.165(13) 0.165(13) 0.070(10) 0.000 0.000 0.082(6)

loop_
_atom_type_symbol
_atom_type_description
_atom_type_scat_dispersion_real
_atom_type_scat_dispersion_imag
_atom_type_scat_source
Bi Bi -4.1077 10.2566 'International Tables Vol C Tables 4.2.6.8 and 6.1.1.4'
C C 0.0033 0.0016 'International Tables Vol C Tables 4.2.6.8 and 6.1.1.4'
Cl Cl 0.1484 0.1585 'International Tables Vol C Tables 4.2.6.8 and 6.1.1.4'
K K 0.2009 0.2494 'International Tables Vol C Tables 4.2.6.8 and 6.1.1.4'
N N 0.0061 0.0033 'International Tables Vol C Tables 4.2.6.8 and 6.1.1.4'

loop_
_exptl_crystal_face_index_h
_exptl_crystal_face_index_k
_exptl_crystal_face_index_l
_exptl_crystal_face_perp_dist
_exptl_oxdiff_crystal_face_indexfrac_h
_exptl_oxdiff_crystal_face_indexfrac_k
_exptl_oxdiff_crystal_face_indexfrac_l
_exptl_oxdiff_crystal_face_x
_exptl_oxdiff_crystal_face_y
_exptl_oxdiff_crystal_face_z
-1 0 -1 0.0799 -0.9988 -0.0010 -0.9966 0.0344 -0.0870 0.0574
1 0 1 0.0010 0.9988 0.0010 0.9966 -0.0344 0.0870 -0.0574
-1 1 0 0.0426 -0.9997 0.9995 0.0015 -0.0057 0.0039 0.1043
1 -1 0 0.0426 0.9997 -0.9995 -0.0015 0.0057 -0.0039 -0.1043
0 0 1 0.0153 -0.0007 -0.0001 0.9978 0.0246 0.0231 0.0005
0 0 -1 0.0933 0.0007 0.0001 -0.9978 -0.0246 -0.0231 -0.0005
0 -1 2 0.0479 -0.0012 -1.0009 1.9953 0.1139 -0.0217 -0.0452
0 1 -2 0.0449 0.0012 1.0009 -1.9953 -0.1139 0.0217 0.0452
-1 1 -5 0.0814 -0.9962 1.0001 -4.9876 -0.1287 -0.1114 0.1016
0 -1 0 0.0828 0.0002 -1.0006 -0.0004 0.0647 -0.0678 -0.0463

loop_
_geom_angle_atom_site_label_1
_geom_angle_atom_site_label_2
_geom_angle_atom_site_label_3
_geom_angle
_geom_angle_site_symmetry_1
_geom_angle_site_symmetry_3
Cl03 Bi01 Cl03 91.76(9) 2_655 3_665
Cl03 Bi01 Cl03 180.00(8) 3_665 33_545
Cl03 Bi01 Cl03 91.76(9) 2_655 .
Cl03 Bi01 Cl03 88.24(9) 2_655 33_545
Cl03 Bi01 Cl03 91.76(9) 31_655 33_545
Cl03 Bi01 Cl03 88.24(9) 3_665 32
Cl03 Bi01 Cl03 88.24(9) . 32
Cl03 Bi01 Cl03 91.76(9) 3_665 .
Cl03 Bi01 Cl03 180.0 31_655 .
Cl03 Bi01 Cl03 88.24(9) 3_665 31_655
Cl03 Bi01 Cl03 88.24(9) . 33_545
Cl03 Bi01 Cl03 180.00(8) 2_655 32
Cl03 Bi01 Cl03 88.24(9) 2_655 31_655
Cl03 Bi01 Cl03 91.76(9) 31_655 32
Cl03 Bi01 Cl03 91.76(9) 32 33_545
Cl03 K002 Cl03 81.67(9) 3_565 .
Cl03 K002 Cl03 81.67(9) 25_565 27
Cl03 K002 Cl03 180.0 2_665 26_455
Cl03 K002 Cl03 180.0 3_565 27
Cl03 K002 Cl03 98.33(9) . 27
Cl03 K002 Cl03 98.33(9) 3_565 25_565
Cl03 K002 Cl03 81.67(9) 2_665 3_565
Cl03 K002 Cl03 98.33(9) 2_665 27
Cl03 K002 Cl03 81.67(9) 2_665 .
Cl03 K002 Cl03 98.33(9) 3_565 26_455
Cl03 K002 Cl03 81.67(9) 25_565 26_455
Cl03 K002 Cl03 81.67(9) 26_455 27
Cl03 K002 Cl03 180.0 . 25_565
Cl03 K002 Cl03 98.33(9) . 26_455
Cl03 K002 Cl03 98.33(9) 2_665 25_565
Bi01 Cl03 K002 173.04(12) . .

loop_
_geom_bond_atom_site_label_1
_geom_bond_atom_site_label_2
_geom_bond_distance
_geom_bond_site_symmetry_2
Bi01 Cl03 2.681(2) 2_655
Bi01 Cl03 2.681(2) 32
Bi01 Cl03 2.681(2) .
Bi01 Cl03 2.681(2) 3_665
Bi01 Cl03 2.681(2) 31_655
Bi01 Cl03 2.681(2) 33_545
K002 Cl03 3.049(2) 27
K002 Cl03 3.049(2) 2_665
K002 Cl03 3.049(2) 25_565
K002 Cl03 3.049(2) 26_455
K002 Cl03 3.049(2) .
K002 Cl03 3.049(2) 3_565
C004 N005 1.35(3) .
